data_4301868
loop_
_publ_author_name
'Norberto Masciocchi'
'Simona Galli'
'Giulia Tagliabue'
'Angelo Sironi'
'Oscar Castillo'
'Antonio Luque'
'Garikoitz Beobide'
'Wenguo Wang'
'M. Angustias Romero'
'Elisa Barea'
'Jorge A. R. Navarro'

_publ_contact_author_address
;
Dipartimento di Scienze Chimiche e Ambientali
Universit\'a degli Studi dell'Insubria
Via Valleggio, 11
22100 Como - Italy
;
_publ_contact_author_email simona.galli@uninsubria.it
_publ_contact_author_fax +39-031-326237
_publ_contact_author_name 'Simona Galli'
_publ_contact_author_phone +39-031-326230
_publ_section_title
;
Thermally Induced Interconversions of Metal-Pyrimidine-4,6-dicarboxylate
Polymers: A Structural, Spectroscopic, and Magnetic Study
;
_journal_name_full 'Inorganic Chemistry'
_journal_page_first 3087
_journal_page_last 3094
_journal_paper_doi 10.1021/ic802365w
_journal_volume 48
_journal_year 2009
_chemical_compound_source synthesis
_chemical_formula_moiety 'C6 H2 Cu N2 O4'
_chemical_formula_sum 'C6 H2 Cu N2 O4'
_chemical_formula_weight 229.64
_chemical_name_systematic
;
catena-(pyrimidine-4,6-dicarboxylate)-copper(ii)
;
_space_group_crystal_system triclinic
_space_group_IT_number 2
_space_group_name_H-M_alt 'P -1'
_symmetry_space_group_name_Hall '-P 1'
_symmetry_space_group_name_H-M 'P -1'
_cell_angle_alpha 86.5106(61)
_cell_angle_beta 100.130(10)
_cell_angle_gamma 108.1225(71)
_cell_formula_units_Z 2
_cell_length_a 5.14948(49)
_cell_length_b 6.72065(62)
_cell_length_c 10.3797(11)
_cell_measurement_temperature 383(2)
_cell_volume 336.07(6)
_computing_cell_refinement TOPAS-R
_computing_publication_material TOPAS-R
_computing_structure_refinement TOPAS-R
_computing_structure_solution TOPAS-R
_diffrn_ambient_temperature 383(2)
_diffrn_detector_type 'Linear PSD Bruker AXS Lynxeye'
_diffrn_measurement_device_type 'Bruker AXS D8 Advance'
_diffrn_radiation_monochromator 'Ni filter'
_diffrn_radiation_wavelength 1.5418
_diffrn_source_target Cu
_diffrn_source_type 'sealed X-ray tube'
_exptl_absorpt_coefficient_mu 4.51
_exptl_crystal_density_diffrn 2.269
_exptl_crystal_F_000 452
_pd_char_colour 'cyan blue'
_pd_instr_location ' ?'
_pd_meas_2theta_range_inc 0.02
_pd_meas_2theta_range_max 105
_pd_meas_2theta_range_min 5
_pd_meas_number_of_points 5001
_pd_meas_scan_method step
_pd_proc_2theta_range_inc 0.02
_pd_proc_2theta_range_max 105
_pd_proc_2theta_range_min 5
_pd_proc_ls_background_function 'Chebychev polynomial'
_pd_proc_ls_pref_orient_corr 'March-Dollase formulation'
_pd_proc_ls_profile_function 'fundamental parameters approach'
_pd_proc_ls_prof_R_factor 0.022
_pd_proc_ls_prof_wR_expected 0.007
_pd_proc_ls_prof_wR_factor 0.033
_pd_spec_mounting
; 
packed powder pellet
;
_pd_spec_mount_mode reflection
_pd_spec_shape flat_sheet
_pd_spec_size_axial 5
_pd_spec_size_equat 5
_pd_spec_size_thick 0.1
_refine_ls_extinction_method none
_refine_ls_goodness_of_fit_all 4.83
_refine_ls_hydrogen_treatment riding
_refine_ls_matrix_type fullcycle
_refine_ls_number_constraints 0
_refine_ls_number_parameters 24
_refine_ls_number_restraints 0
_refine_ls_shift/su_max .01
_refine_ls_structure_factor_coef Inet
_refine_ls_weighting_details 'w = 1/[Y~i~]'
_refine_ls_weighting_scheme calc
_cod_data_source_file ic802365w_si_008.cif
_cod_data_source_block '[Cu(pmdc)]'
_cod_depositor_comments
;
The following automatic conversions were performed:

'_refine_ls_weighting_scheme' value '1/[Y~i~]' was changed to 'calc'.
New tag '_refine_ls_weighting_details' was created. The value of the
new tag was set to 'w = 1/[Y~i~]'.

Automatic conversion script
Id: cif_fix_values 3143 2015-03-26 13:38:13Z robertas 
;
_cod_original_cell_volume 336.072(61)
_cod_database_code 4301868

loop_
_symmetry_equiv_pos_as_xyz
'-x, -y, -z'
'x, y, z'

loop_
_atom_site_label
_atom_site_type_symbol
_atom_site_symmetry_multiplicity
_atom_site_fract_x
_atom_site_fract_y
_atom_site_fract_z
_atom_site_occupancy
_atom_site_B_iso_or_equiv
Cu1 Cu 1 0 0 0 1 8
Cu2 Cu 1 0 0.5 0.5 1 8
N1 N 2 0.0928428 0.8477628 0.1543586 1 10
C2 C 2 -0.03762083 0.6904548 0.2312231 1 10
H2 H 2 -0.222585 0.6069768 0.2014749 1 10
N3 N 2 0.09670637 0.6526519 0.3506745 1 10
C4 C 2 0.3614972 0.7721572 0.3932614 1 10
C5 C 2 0.4919608 0.9294652 0.3163969 1 10
H5 H 2 0.676925 1.012943 0.3461451 1 10
C6 C 2 0.3576336 0.9672681 0.1969455 1 10
C7 C 2 0.5015273 1.14077 0.1121685 1 10
O1 O 2 0.7566125 1.228026 0.1408784 1 10
O2 O 2 0.3663536 1.198098 0.01281113 1 10
C8 C 2 0.5096522 0.7304629 0.5250093 1 10
O3 O 2 0.3745515 0.6293937 0.6094937 1 10
O4 O 2 0.7682154 0.7967868 0.5503147 1 10

loop_
_atom_type_symbol
_atom_type_description
_atom_type_scat_source
C C 'International Tables for Crystallography (Vol. IV)'
H H 'International Tables for Crystallography (Vol. IV)'
Cu Cu 'International Tables for Crystallography (Vol. IV)'
N N 'International Tables for Crystallography (Vol. IV)'
O O 'International Tables for Crystallography (Vol. IV)'

loop_
_diffrn_radiation_type
'Cu K\a'
